data_4003956
loop_
_publ_author_name
'Sakamaki, Takumi'
'Nakamuro, Takayuki'
'Yamashita, Keitaro'
'Hirata, Kunio'
'Shang, Rui'
'Nakamura, Eiichi'

_publ_section_title
;
 B2N2-Doped Dibenzo[a,m]Rubicene: Modular Synthesis, Properties, and
 Coordination-Induced Color Tunability
;
_journal_name_full 'Chemistry of Materials'
_journal_paper_doi 10.1021/acs.chemmater.1c01441
_journal_year 2021
_chemical_formula_moiety 'C184 H104'
_chemical_formula_sum 'C42 H26'
_chemical_formula_weight 530.63
_space_group_crystal_system monoclinic
_space_group_IT_number 15
_space_group_name_Hall '-C 2yc'
_space_group_name_H-M_alt 'C 1 2/c 1'
_atom_sites_solution_hydrogens geom
_atom_sites_solution_primary dual
_audit_creation_date 2019-12-03
_audit_creation_method
;
Olex2 1.3
(compiled Sep 10 2019 10:52:38 for OlexSys, GUI svn.r5938)
;
_cell_angle_alpha 90
_cell_angle_beta 92.09
_cell_angle_gamma 90
_cell_formula_units_Z 1
_cell_length_a 20.690
_cell_length_b 6.200
_cell_length_c 22.000
_cell_measurement_temperature 293(2)
_cell_volume 2820.239
_computing_molecular_graphics 'Olex2 1.3 (Dolomanov et al., 2009)'
_computing_publication_material 'Olex2 1.3 (Dolomanov et al., 2009)'
_computing_structure_refinement 'ShelXL 2018/3 (Sheldrick, 2015)'
_computing_structure_solution 'SHELXT 2018/2 (Sheldrick, 2018)'
_diffrn_ambient_temperature 293(2)
_diffrn_measured_fraction_theta_full 0.943
_diffrn_measured_fraction_theta_max 0.943
_diffrn_radiation_wavelength 0.700
_diffrn_reflns_av_R_equivalents 0.0613
_diffrn_reflns_av_unetI/netI 0.0179
_diffrn_reflns_Laue_measured_fraction_full 0.943
_diffrn_reflns_Laue_measured_fraction_max 0.943
_diffrn_reflns_limit_h_max 22
_diffrn_reflns_limit_h_min -22
_diffrn_reflns_limit_k_max 7
_diffrn_reflns_limit_k_min -7
_diffrn_reflns_limit_l_max 25
_diffrn_reflns_limit_l_min -25
_diffrn_reflns_number 41002
_diffrn_reflns_point_group_measured_fraction_full 0.943
_diffrn_reflns_point_group_measured_fraction_max 0.943
_diffrn_reflns_theta_full 24.286
_diffrn_reflns_theta_max 24.286
_diffrn_reflns_theta_min 1.825
_exptl_absorpt_coefficient_mu 0.017
_exptl_crystal_density_diffrn 0.312
_exptl_crystal_F_000 278
_refine_diff_density_max 0.785
_refine_diff_density_min -0.349
_refine_diff_density_rms 0.064
_refine_ls_extinction_coef 0.040(2)
_refine_ls_extinction_expression Fc^*^=kFc[1+0.001xFc^2^\l^3^/sin(2\q)]^-1/4^
_refine_ls_extinction_method 'SHELXL-2018/3 (Sheldrick 2018)'
_refine_ls_goodness_of_fit_ref 1.059
_refine_ls_hydrogen_treatment constr
_refine_ls_matrix_type full
_refine_ls_number_parameters 209
_refine_ls_number_reflns 2264
_refine_ls_number_restraints 0
_refine_ls_restrained_S_all 1.059
_refine_ls_R_factor_all 0.0574
_refine_ls_R_factor_gt 0.0552
_refine_ls_shift/su_max 0.000
_refine_ls_shift/su_mean 0.000
_refine_ls_structure_factor_coef Fsqd
_refine_ls_weighting_details 'w=1/[\s^2^(Fo^2^)+(0.0774P)^2^+4.8858P] where P=(Fo^2^+2Fc^2^)/3'
_refine_ls_weighting_scheme calc
_refine_ls_wR_factor_gt 0.1409
_refine_ls_wR_factor_ref 0.1429
_reflns_Friedel_coverage 0.000
_reflns_number_gt 2114
_reflns_number_total 2264
_reflns_threshold_expression 'I > 2\s(I)'
_cod_data_source_file cm1c01441_si_002.cif
_cod_data_source_block xscale
_cod_original_cell_volume 2820.2
_cod_database_code 4003956
_shelx_shelxl_version_number 2018/3
_shelx_space_group_comment
;
The symmetry employed for this shelxl refinement is uniquely defined
by the following loop, which should always be used as a source of
symmetry information in preference to the above space-group names.
They are only intended as comments.
;
_olex2_refinement_description
;
1. Fixed Uiso
 At 1.2 times of:
  All C(H) groups
2.a Aromatic/amide H refined with riding coordinates:
 C001(H001), C002(H002), C005(H005), C008(H008), C00B(H00B), C00C(H00C),
 C00E(H00E), C00F(H00F), C00G(H00G), C00H(H00H), C00I(H00I), C00J(H00J),
 C00M(H00M)
;
_olex2_submission_special_instructions 'No special instructions were received'

loop_
_space_group_symop_operation_xyz
'x, y, z'
'-x, y, -z+1/2'
'x+1/2, y+1/2, z'
'-x+1/2, y+1/2, -z+1/2'
'-x, -y, -z'
'x, -y, z-1/2'
'-x+1/2, -y+1/2, -z'
'x+1/2, -y+1/2, z-1/2'

loop_
_atom_site_label
_atom_site_type_symbol
_atom_site_fract_x
_atom_site_fract_y
_atom_site_fract_z
_atom_site_U_iso_or_equiv
_atom_site_adp_type
_atom_site_occupancy
_atom_site_site_symmetry_order
_atom_site_calc_flag
_atom_site_refinement_flags_posn
_atom_site_refinement_flags_adp
_atom_site_refinement_flags_occupancy
_atom_site_disorder_assembly
_atom_site_disorder_group
C001 C 0.30470(9) 0.7886(3) 0.42315(9) 0.0250(5) Uani 1 1 d . . . . .
H001 H 0.267122 0.768447 0.399340 0.030 Uiso 1 1 calc R U . . .
C002 C 0.34217(9) 0.9682(3) 0.41368(9) 0.0247(5) Uani 1 1 d . . . . .
H002 H 0.330456 1.065059 0.382941 0.030 Uiso 1 1 calc R U . . .
C003 C 0.21285(9) 0.3636(3) 0.37635(8) 0.0247(5) Uani 1 1 d . . . . .
C004 C 0.28472(9) 0.4376(3) 0.47797(8) 0.0236(5) Uani 1 1 d . . . . .
C005 C 0.12855(10) 0.2146(3) 0.30800(9) 0.0275(5) Uani 1 1 d . . . . .
H005 H 0.092756 0.125873 0.301244 0.033 Uiso 1 1 calc R U . . .
C006 C 0.32185(9) 0.6348(3) 0.46797(9) 0.0248(5) Uani 1 1 d . . . . .
C007 C 0.29761(9) 0.3370(3) 0.53465(8) 0.0228(5) Uani 1 1 d . . . . .
C008 C 0.20733(10) 0.4620(3) 0.27039(9) 0.0271(5) Uani 1 1 d . . . . .
H008 H 0.223932 0.538640 0.238141 0.032 Uiso 1 1 calc R U . . .
C009 C 0.23640(9) 0.3383(3) 0.44083(8) 0.0235(5) Uani 1 1 d . . . . .
C00A C 0.15894(10) 0.2249(3) 0.36550(9) 0.0260(5) Uani 1 1 d . . . . .
C00B C 0.23806(10) 0.4734(3) 0.32741(9) 0.0265(5) Uani 1 1 d . . . . .
H00B H 0.275603 0.554675 0.332939 0.032 Uiso 1 1 calc R U . . .
C00C C 0.39761(10) 1.0049(3) 0.45008(9) 0.0272(5) Uani 1 1 d . . . . .
H00C H 0.423954 1.122865 0.442626 0.033 Uiso 1 1 calc R U . . .
C00D C 0.37542(10) 0.6834(3) 0.50841(9) 0.0263(5) Uani 1 1 d . . . . .
C00E C 0.15198(10) 0.3373(3) 0.26086(9) 0.0278(5) Uani 1 1 d . . . . .
H00E H 0.130687 0.336104 0.222898 0.033 Uiso 1 1 calc R U . . .
C00F C 0.50559(11) 0.8423(4) 0.67427(9) 0.0324(5) Uani 1 1 d . . . . .
H00F H 0.507975 0.971266 0.695814 0.039 Uiso 1 1 calc R U . . .
C00G C 0.41312(10) 0.8664(3) 0.49693(9) 0.0278(5) Uani 1 1 d . . . . .
H00G H 0.449519 0.894233 0.521744 0.033 Uiso 1 1 calc R U . . .
C00H C 0.49968(10) 0.4620(4) 0.60869(10) 0.0325(5) Uani 1 1 d . . . . .
H00H H 0.497414 0.333998 0.586682 0.039 Uiso 1 1 calc R U . . .
C00I C 0.55749(11) 0.6946(4) 0.67834(9) 0.0365(6) Uani 1 1 d . . . . .
H00I H 0.593741 0.723435 0.703247 0.044 Uiso 1 1 calc R U . . .
C00J C 0.55352(10) 0.5061(4) 0.64459(10) 0.0346(6) Uani 1 1 d . . . . .
H00J H 0.587714 0.408606 0.646345 0.041 Uiso 1 1 calc R U . . .
C00K C 0.34801(10) 0.4022(4) 0.57791(10) 0.0313(5) Uani 1 1 d . . . . .
C00L C 0.44804(10) 0.6077(4) 0.60478(10) 0.0320(5) Uani 1 1 d . . . . .
C00M C 0.45213(10) 0.7962(4) 0.63892(10) 0.0328(5) Uani 1 1 d . . . . .
H00M H 0.417652 0.892520 0.637545 0.039 Uiso 1 1 calc R U . . .
C00N C 0.38986(10) 0.5603(3) 0.56380(9) 0.0307(5) Uani 1 1 d . . . . .

loop_
_atom_site_aniso_label
_atom_site_aniso_U_11
_atom_site_aniso_U_22
_atom_site_aniso_U_33
_atom_site_aniso_U_23
_atom_site_aniso_U_13
_atom_site_aniso_U_12
C001 0.0247(10) 0.0261(10) 0.0241(10) -0.0042(8) 0.0014(8) 0.0050(8)
C002 0.0323(11) 0.0233(10) 0.0185(9) 0.0003(8) 0.0030(8) 0.0067(8)
C003 0.0288(10) 0.0254(10) 0.0197(10) -0.0002(8) -0.0004(8) 0.0104(8)
C004 0.0245(10) 0.0235(10) 0.0230(10) -0.0013(8) 0.0056(7) 0.0064(8)
C005 0.0268(10) 0.0254(10) 0.0303(11) -0.0054(9) 0.0013(8) 0.0009(8)
C006 0.0268(10) 0.0235(10) 0.0246(10) -0.0013(8) 0.0085(8) 0.0054(8)
C007 0.0228(10) 0.0259(10) 0.0196(10) -0.0047(8) 0.0009(7) 0.0065(8)
C008 0.0370(11) 0.0262(10) 0.0181(10) 0.0018(8) 0.0017(8) 0.0006(8)
C009 0.0260(10) 0.0248(10) 0.0197(10) 0.0002(8) 0.0019(8) 0.0093(8)
C00A 0.0334(11) 0.0230(10) 0.0219(10) 0.0021(8) 0.0063(8) 0.0094(8)
C00B 0.0265(10) 0.0291(11) 0.0240(10) -0.0033(8) 0.0004(8) 0.0020(8)
C00C 0.0296(11) 0.0261(11) 0.0261(10) -0.0012(9) 0.0048(8) -0.0003(8)
C00D 0.0308(11) 0.0283(11) 0.0200(10) 0.0002(8) 0.0051(8) 0.0114(8)
C00E 0.0335(11) 0.0299(11) 0.0196(10) -0.0032(8) -0.0059(8) 0.0045(8)
C00F 0.0446(13) 0.0321(11) 0.0205(10) -0.0038(9) 0.0032(9) -0.0112(9)
C00G 0.0263(10) 0.0341(11) 0.0229(10) -0.0042(9) -0.0013(8) 0.0048(9)
C00H 0.0321(12) 0.0289(11) 0.0369(12) -0.0033(9) 0.0076(9) 0.0012(9)
C00I 0.0309(12) 0.0552(15) 0.0228(10) 0.0050(10) -0.0053(8) -0.0085(10)
C00J 0.0274(11) 0.0456(13) 0.0310(11) 0.0163(10) 0.0054(9) 0.0106(9)
C00K 0.0305(11) 0.0304(11) 0.0332(12) -0.0057(10) 0.0017(9) 0.0085(9)
C00L 0.0271(11) 0.0360(12) 0.0327(11) -0.0059(10) -0.0001(8) 0.0017(9)
C00M 0.0339(12) 0.0346(12) 0.0297(11) -0.0049(10) -0.0016(9) 0.0072(9)
C00N 0.0353(12) 0.0309(11) 0.0261(11) -0.0003(9) 0.0033(8) 0.0074(9)

loop_
_atom_type_symbol
_atom_type_description
_atom_type_scat_dispersion_real
_atom_type_scat_dispersion_imag
_atom_type_scat_source
C C 0.0033 0.0016 'International Tables Vol C Tables 4.2.6.8 and 6.1.1.4'
H H 0.0000 0.0000 'International Tables Vol C Tables 4.2.6.8 and 6.1.1.4'

loop_
_geom_angle_atom_site_label_1
_geom_angle_atom_site_label_2
_geom_angle_atom_site_label_3
_geom_angle
_geom_angle_site_symmetry_1
_geom_angle_site_symmetry_3
_geom_angle_publ_flag
C002 C001 H001 119.2 . . ?
C002 C001 C006 121.67(18) . . ?
C006 C001 H001 119.2 . . ?
C001 C002 H002 119.9 . . ?
C001 C002 C00C 120.10(18) . . ?
C00C C002 H002 119.9 . . ?
C00A C003 C009 108.86(17) . . ?
C00B C003 C009 131.98(19) . . ?
C00B C003 C00A 118.68(18) . . ?
C007 C004 C006 114.73(18) . . ?
C009 C004 C006 129.98(18) . . ?
C009 C004 C007 115.23(18) . . ?
C00A C005 H005 120.2 . . ?
C00E C005 H005 120.2 . . ?
C00E C005 C00A 119.65(19) . . ?
C001 C006 C004 123.40(18) . . ?
C001 C006 C00D 117.61(18) . . ?
C00D C006 C004 118.82(18) . . ?
C004 C007 C009 126.66(18) . 7_556 ?
C004 C007 C00K 124.57(19) . . ?
C009 C007 C00K 108.76(17) 7_556 . ?
C00B C008 H008 119.6 . . ?
C00B C008 C00E 120.80(19) . . ?
C00E C008 H008 119.6 . . ?
C004 C009 C003 134.88(19) . . ?
C004 C009 C007 117.88(17) . 7_556 ?
C007 C009 C003 107.11(17) 7_556 . ?
C003 C00A C00K 106.23(17) . 7_556 ?
C005 C00A C003 120.38(18) . . ?
C005 C00A C00K 133.03(19) . 7_556 ?
C003 C00B H00B 119.9 . . ?
C008 C00B C003 120.15(19) . . ?
C008 C00B H00B 119.9 . . ?
C002 C00C H00C 120.2 . . ?
C00G C00C C002 119.65(19) . . ?
C00G C00C H00C 120.2 . . ?
C006 C00D C00N 122.72(19) . . ?
C00G C00D C006 118.80(18) . . ?
C00G C00D C00N 118.32(19) . . ?
C005 C00E C008 120.01(18) . . ?
C005 C00E H00E 120.0 . . ?
C008 C00E H00E 120.0 . . ?
C00I C00F H00F 120.0 . . ?
C00M C00F H00F 120.0 . . ?
C00M C00F C00I 120.1(2) . . ?
C00C C00G C00D 121.67(19) . . ?
C00C C00G H00G 119.2 . . ?
C00D C00G H00G 119.2 . . ?
C00J C00H H00H 119.7 . . ?
C00J C00H C00L 120.7(2) . . ?
C00L C00H H00H 119.7 . . ?
C00F C00I H00I 120.5 . . ?
C00J C00I C00F 118.90(19) . . ?
C00J C00I H00I 120.5 . . ?
C00H C00J C00I 120.5(2) . . ?
C00H C00J H00J 119.7 . . ?
C00I C00J H00J 119.7 . . ?
C007 C00K C00A 108.31(18) . 7_556 ?
C00N C00K C007 120.3(2) . . ?
C00N C00K C00A 131.3(2) . 7_556 ?
C00H C00L C00N 120.16(19) . . ?
C00M C00L C00H 118.6(2) . . ?
C00M C00L C00N 121.27(19) . . ?
C00F C00M C00L 121.2(2) . . ?
C00F C00M H00M 119.4 . . ?
C00L C00M H00M 119.4 . . ?
C00D C00N C00L 122.2(2) . . ?
C00K C00N C00D 117.2(2) . . ?
C00K C00N C00L 120.58(19) . . ?

loop_
_geom_bond_atom_site_label_1
_geom_bond_atom_site_label_2
_geom_bond_distance
_geom_bond_site_symmetry_2
_geom_bond_publ_flag
C001 H001 0.9300 . ?
C001 C002 1.377(3) . ?
C001 C006 1.408(3) . ?
C002 H002 0.9300 . ?
C002 C00C 1.394(3) . ?
C003 C009 1.491(3) . ?
C003 C00A 1.422(3) . ?
C003 C00B 1.391(3) . ?
C004 C006 1.465(3) . ?
C004 C007 1.411(3) . ?
C004 C009 1.410(3) . ?
C005 H005 0.9300 . ?
C005 C00A 1.393(3) . ?
C005 C00E 1.388(3) . ?
C006 C00D 1.428(3) . ?
C007 C009 1.412(3) 7_556 ?
C007 C00K 1.444(3) . ?
C008 H008 0.9300 . ?
C008 C00B 1.387(3) . ?
C008 C00E 1.391(3) . ?
C00A C00K 1.485(3) 7_556 ?
C00B H00B 0.9300 . ?
C00C H00C 0.9300 . ?
C00C C00G 1.371(3) . ?
C00D C00G 1.405(3) . ?
C00D C00N 1.459(3) . ?
C00E H00E 0.9300 . ?
C00F H00F 0.9300 . ?
C00F C00I 1.411(3) . ?
C00F C00M 1.359(3) . ?
C00G H00G 0.9300 . ?
C00H H00H 0.9300 . ?
C00H C00J 1.369(3) . ?
C00H C00L 1.399(3) . ?
C00I H00I 0.9300 . ?
C00I C00J 1.386(3) . ?
C00J H00J 0.9300 . ?
C00K C00N 1.351(3) . ?
C00L C00M 1.390(3) . ?
C00L C00N 1.507(3) . ?
C00M H00M 0.9300 . ?

loop_
_geom_torsion_atom_site_label_1
_geom_torsion_atom_site_label_2
_geom_torsion_atom_site_label_3
_geom_torsion_atom_site_label_4
_geom_torsion
_geom_torsion_site_symmetry_1
_geom_torsion_site_symmetry_2
_geom_torsion_site_symmetry_3
_geom_torsion_site_symmetry_4
_geom_torsion_publ_flag
C001 C002 C00C C00G -2.7(3) . . . . ?
C001 C006 C00D C00G -8.0(3) . . . . ?
C001 C006 C00D C00N 167.26(18) . . . . ?
C002 C001 C006 C004 -177.59(17) . . . . ?
C002 C001 C006 C00D 7.3(3) . . . . ?
C002 C00C C00G C00D 1.8(3) . . . . ?
C004 C006 C00D C00G 176.65(16) . . . . ?
C004 C006 C00D C00N -8.1(3) . . . . ?
C004 C007 C00K C00A 173.27(17) . . . 7_556 ?
C004 C007 C00K C00N -4.7(3) . . . . ?
C006 C001 C002 C00C -2.0(3) . . . . ?
C006 C004 C007 C009 171.74(17) . . . 7_556 ?
C006 C004 C007 C00K -6.9(3) . . . . ?
C006 C004 C009 C003 13.0(3) . . . . ?
C006 C004 C009 C007 -171.82(17) . . . 7_556 ?
C006 C00D C00G C00C 3.7(3) . . . . ?
C006 C00D C00N C00K -3.6(3) . . . . ?
C006 C00D C00N C00L 177.53(18) . . . . ?
C007 C004 C006 C001 -162.40(17) . . . . ?
C007 C004 C006 C00D 12.7(2) . . . . ?
C007 C004 C009 C003 -169.9(2) . . . . ?
C007 C004 C009 C007 5.3(3) . . . 7_556 ?
C007 C00K C00N C00D 9.8(3) . . . . ?
C007 C00K C00N C00L -171.31(18) . . . . ?
C009 C003 C00A C005 -178.69(17) . . . . ?
C009 C003 C00A C00K -4.7(2) . . . 7_556 ?
C009 C003 C00B C008 176.85(19) . . . . ?
C009 C004 C006 C001 14.7(3) . . . . ?
C009 C004 C006 C00D -170.25(18) . . . . ?
C009 C004 C007 C009 -5.8(3) . . . 7_556 ?
C009 C004 C007 C00K 175.53(17) . . . . ?
C009 C007 C00K C00A -5.6(2) 7_556 . . 7_556 ?
C009 C007 C00K C00N 176.44(17) 7_556 . . . ?
C00A C003 C009 C004 -176.2(2) . . . . ?
C00A C003 C009 C007 8.2(2) . . . 7_556 ?
C00A C003 C00B C008 5.7(3) . . . . ?
C00A C005 C00E C008 3.0(3) . . . . ?
C00A C00K C00N C00D -167.59(19) 7_556 . . . ?
C00A C00K C00N C00L 11.3(3) 7_556 . . . ?
C00B C003 C009 C004 12.0(4) . . . . ?
C00B C003 C009 C007 -163.5(2) . . . 7_556 ?
C00B C003 C00A C005 -5.7(3) . . . . ?
C00B C003 C00A C00K 168.33(17) . . . 7_556 ?
C00B C008 C00E C005 -2.9(3) . . . . ?
C00E C005 C00A C003 1.3(3) . . . . ?
C00E C005 C00A C00K -170.8(2) . . . 7_556 ?
C00E C008 C00B C003 -1.5(3) . . . . ?
C00F C00I C00J C00H -1.1(3) . . . . ?
C00G C00D C00N C00K 171.67(18) . . . . ?
C00G C00D C00N C00L -7.2(3) . . . . ?
C00H C00L C00M C00F 1.7(3) . . . . ?
C00H C00L C00N C00D -110.3(2) . . . . ?
C00H C00L C00N C00K 70.9(3) . . . . ?
C00I C00F C00M C00L -2.0(3) . . . . ?
C00J C00H C00L C00M -1.1(3) . . . . ?
C00J C00H C00L C00N 178.32(19) . . . . ?
C00L C00H C00J C00I 0.8(3) . . . . ?
C00M C00F C00I C00J 1.7(3) . . . . ?
C00M C00L C00N C00D 69.1(3) . . . . ?
C00M C00L C00N C00K -109.7(3) . . . . ?
C00N C00D C00G C00C -171.81(18) . . . . ?
C00N C00L C00M C00F -177.7(2) . . . . ?
